data_2000901
loop_
_publ_author_name
'Giuseppetti, G.'
'Tadini, C.'
'Bettinetti, G. P.'

_publ_section_title
;
 Structures of sobrerol enantiomers and racemates. II.
 (+-)-<i>trans</i>-5-Hydroxy-\a,\a,4-trimethyl-3-cyclohexene-1-methanol
 (racemic <i>trans</i>-sobrerol)
;
_journal_issue 5
_journal_name_full 'Acta Crystallographica Section C'
_journal_page_first 876
_journal_page_last 878
_journal_paper_doi 10.1107/S0108270191011150
_journal_volume 48
_journal_year 1992
_chemical_formula_sum 'C10 H18 O2'
_chemical_formula_weight 170.25
_symmetry_cell_setting orthorhombic
_symmetry_space_group_name_Hall 'P 2c -2n'
_symmetry_space_group_name_H-M 'P n a 21'
_cell_angle_alpha 90
_cell_angle_beta 90
_cell_angle_gamma 90
_cell_formula_units_Z 4
_cell_length_a 6.570(2)
_cell_length_b 19.031(4)
_cell_length_c 7.949(2)
_cell_volume 993.9(4)
_diffrn_radiation_type Mo
_diffrn_radiation_wavelength 0.7107
_exptl_absorpt_coefficient_mu 0.0720
_exptl_crystal_density_diffrn 1.138
_exptl_crystal_density_meas 1.131
_exptl_crystal_F_000 376
_cod_data_source_file ge0281.cif
_cod_data_source_block ge0281a
_cod_database_code 2000901

loop_
_atom_site_label
_atom_site_fract_x
_atom_site_fract_y
_atom_site_fract_z
C(1) .8829(5) .1000(2) 1.0322(2)
C(2) 1.0632(6) .1486(2) 1.0635(8)
C(3) 1.1677(6) .1673(2) .9029(9)
C(4) 1.0945(6) .15880(10) .7513(8)
C(5) .8840(6) .12940(10) .7264(5)
C(6) .7605(5) .1289(2) .8877(6)
C(7) .7583(5) .0830(2) 1.1913(6)
C(8) .5982(7) .0283(2) 1.1560(8)
C(9) .6619(7) .1474(2) 1.2728(9)
O(10) .8974(5) .05580(10) 1.3168(5)
C(11) 1.2098(9) .1762(2) .5950(9)
O(12) .8964(4) .05860(10) .6633(6)
H(13) .934(3) .0560(10) 1.002(4)
H(14) 1.160(5) .124(2) 1.150(6)
H(15) 1.017(4) .189(2) 1.121(6)
H(16) 1.305(4) .1860(10) .915(4)
H(17) .810(4) .1560(10) .641(4)
H(18) .716(3) .1760(10) .910(4)
H(19) .641(4) .1040(10) .863(4)
H(20) .484(5) .047(2) 1.087(5)
H(21) .660(5) -.013(2) 1.106(6)
H(22) .531(6) .018(2) 1.255(5)
H(23) .774(4) .1810(10) 1.293(4)
H(24) .579(4) .1680(10) 1.194(4)
H(25) .565(5) .131(2) 1.382(7)
H(26) .965(5) .0240(10) 1.280(5)
H(27) 1.206(6) .141(2) .493(6)
H(28) 1.356(6) .183(2) .628(6)
H(29) 1.151(6) .205(2) .526(6)
H(30) .874(6) .058(2) .563(5)

loop_
_geom_bond_atom_site_label_1
_geom_bond_atom_site_label_2
_geom_bond_distance
C(1) C(2) 1.524(4)
C(1) C(6) 1.507(4)
C(2) C(3) 1.492(6)
C(3) C(4) 1.307(6)
C(4) C(5) 1.505(4)
C(4) C(11) 1.493(6)
C(5) C(6) 1.517(5)
C(5) O(12) 1.441(3)
C(7) C(1) 1.541(4)
C(7) C(8) 1.506(4)
C(7) C(9) 1.524(5)
C(7) O(10) 1.448(4)
C(1) H(13) 0.93(2)
C(2) H(14) 1.04(3)
C(2) H(15) 0.95(3)
C(3) H(16) 0.98(2)
C(5) H(17) 0.98(2)
C(6) H(18) 0.96(2)
C(6) H(19) 0.94(2)
C(8) H(20) 1.00(3)
C(8) H(21) 0.98(3)
C(8) H(22) 0.92(3)
C(9) H(23) 0.99(2)
C(9) H(24) 0.92(2)
C(9) H(25) 1.12(4)
O(10) H(26) 0.81(2)
C(11) H(27) 1.06(4)
C(11) H(28) 1.00(3)
C(11) H(29) 0.87(3)
O(12) H(30) 0.81(3)
